data_2014745
loop_
_publ_author_name
'Glidewell, Christopher'
'Low, John N.'
'Skakle, Janet M. S.'
'Wardell, James L.'

_publ_section_title
;
 4-Nitrophenyl phenyl ether: sheets built from
 C---H&#x00B7;&#x00B7;&#x00B7;O and
 C---H&#x00B7;&#x00B7;&#x00B7;\p(arene) hydrogen bonds
;
_journal_issue 3
_journal_name_full 'Acta Crystallographica Section C'
_journal_page_first o185
_journal_page_last o187
_journal_paper_doi 10.1107/S0108270105002076
_journal_volume 61
_journal_year 2005
_chemical_formula_iupac 'C12 H9 N O3'
_chemical_formula_moiety 'C12 H9 N O3'
_chemical_formula_sum 'C12 H9 N O3'
_chemical_formula_weight 215.20
_chemical_name_systematic
;
4-Nitrophenyl phenyl ether
;
_space_group_IT_number 14
_symmetry_cell_setting monoclinic
_symmetry_space_group_name_Hall '-P 2ybc'
_symmetry_space_group_name_H-M 'P 1 21/c 1'
_atom_sites_solution_hydrogens geom
_atom_sites_solution_primary direct
_atom_sites_solution_secondary difmap
_cell_angle_alpha 90.00
_cell_angle_beta 96.215(2)
_cell_angle_gamma 90.00
_cell_formula_units_Z 4
_cell_length_a 10.3300(5)
_cell_length_b 12.2408(4)
_cell_length_c 7.9804(4)
_cell_measurement_reflns_used 2285
_cell_measurement_temperature 120(2)
_cell_measurement_theta_max 27.49
_cell_measurement_theta_min 3.06
_cell_volume 1003.17(8)
_computing_cell_refinement 'DENZO (Otwinowski & Minor, 1997) and COLLECT'
_computing_data_collection 'COLLECT (Hooft, 1999)'
_computing_data_reduction 'DENZO and COLLECT'
_computing_molecular_graphics 'PLATON (Spek, 2003)'
_computing_publication_material 'SHELXL97  and PRPKAPPA (Ferguson, 1999)'
_computing_structure_refinement 'OSCAIL and SHELXL97 (Sheldrick, 1997)'
_computing_structure_solution 'OSCAIL (McArdle, 2003) and SHELXS97 (Sheldrick, 1997)'
_diffrn_ambient_temperature 120(2)
_diffrn_detector_area_resol_mean 9.091
_diffrn_measured_fraction_theta_full 0.998
_diffrn_measured_fraction_theta_max 0.993
_diffrn_measurement_device_type 'Nonius KappaCCD area-detector'
_diffrn_measurement_method '\f and \w'
_diffrn_radiation_monochromator graphite
_diffrn_radiation_type 'Mo K\a'
_diffrn_radiation_wavelength 0.71073
_diffrn_reflns_av_R_equivalents 0.0446
_diffrn_reflns_av_sigmaI/netI 0.0453
_diffrn_reflns_limit_h_max 13
_diffrn_reflns_limit_h_min -13
_diffrn_reflns_limit_k_max 15
_diffrn_reflns_limit_k_min -15
_diffrn_reflns_limit_l_max 9
_diffrn_reflns_limit_l_min -10
_diffrn_reflns_number 11250
_diffrn_reflns_theta_full 25.00
_diffrn_reflns_theta_max 27.49
_diffrn_reflns_theta_min 3.06
_diffrn_standards_decay_% 0
_exptl_absorpt_coefficient_mu 0.104
_exptl_absorpt_correction_T_max 0.991
_exptl_absorpt_correction_T_min 0.955
_exptl_absorpt_correction_type multi-scan
_exptl_absorpt_process_details '(SADABS; Sheldrick, 2003)'
_exptl_crystal_colour colourless
_exptl_crystal_density_diffrn 1.425
_exptl_crystal_density_meas ?
_exptl_crystal_density_method 'not measured'
_exptl_crystal_description shard
_exptl_crystal_F_000 448
_exptl_crystal_size_max 0.34
_exptl_crystal_size_mid 0.18
_exptl_crystal_size_min 0.09
_refine_diff_density_max 0.216
_refine_diff_density_min -0.290
_refine_ls_extinction_coef 0.018(3)
_refine_ls_extinction_expression Fc^*^=kFc[1+0.001xFc^2^\l^3^/sin(2\q)]^-1/4^
_refine_ls_extinction_method 'SHELXL97 (Sheldrick, 1997)'
_refine_ls_goodness_of_fit_ref 1.044
_refine_ls_hydrogen_treatment constr
_refine_ls_matrix_type full
_refine_ls_number_parameters 146
_refine_ls_number_reflns 2285
_refine_ls_number_restraints 0
_refine_ls_restrained_S_all 1.044
_refine_ls_R_factor_all 0.0708
_refine_ls_R_factor_gt 0.0423
_refine_ls_shift/su_max 0.000
_refine_ls_shift/su_mean 0.000
_refine_ls_structure_factor_coef Fsqd
_refine_ls_weighting_details 'w = 1/[\s^2^(Fo^2^)+(0.0619P)^2^+0.0313P] where P=(Fo^2^+2Fc^2^)/3'
_refine_ls_weighting_scheme calc
_refine_ls_wR_factor_gt 0.0995
_refine_ls_wR_factor_ref 0.1126
_reflns_number_gt 1644
_reflns_number_total 2285
_reflns_threshold_expression I>2\s(I)
_cod_data_source_file sk1810.cif
_cod_data_source_block I
_cod_depositor_comments
;
The following automatic conversions were performed:

'_exptl_absorpt_correction_type' value 'Multi-scan' changed to
'multi-scan' according to
/home/saulius/struct/CIF-dictionaries/cif_core.dic dictionary named
'cif_core.dic' version 2.4.1 from 2010-06-29.

Automatic conversion script
Id: cif_fix_values 1715 2011-07-08 13:25:40Z adriana 

The following automatic conversions were performed:

'_exptl_crystal_density_meas' value 'not measured' was changed to '?'
- the value is perceived as not measured.

Automatic conversion script
Id: cif_fix_values 3008 2015-01-20 13:52:24Z robertas 
;
_cod_original_sg_symbol_H-M 'P 21/c'
_cod_database_code 2014745
_cod_database_fobs_code 2014745

loop_
_symmetry_equiv_pos_as_xyz
'x, y, z'
'-x, y+1/2, -z+1/2'
'-x, -y, -z'
'x, -y+1/2, z+1/2'

loop_
_atom_site_label
_atom_site_fract_x
_atom_site_fract_y
_atom_site_fract_z
_atom_site_U_iso_or_equiv
_atom_site_adp_type
_atom_site_calc_flag
_atom_site_refinement_flags
_atom_site_occupancy
_atom_site_disorder_assembly
_atom_site_disorder_group
_atom_site_type_symbol
O1 0.36142(9) 0.31179(7) 0.32222(13) 0.0236(3) Uani d . 1 . . O
O41 0.22322(10) 0.78372(8) 0.54552(14) 0.0310(3) Uani d . 1 . . O
O42 0.38921(10) 0.81782(8) 0.41061(15) 0.0325(3) Uani d . 1 . . O
N4 0.31209(11) 0.75386(9) 0.46511(16) 0.0224(3) Uani d . 1 . . N
C1 0.34314(12) 0.42031(10) 0.35927(17) 0.0193(3) Uani d . 1 . . C
C2 0.25253(12) 0.45470(11) 0.46435(18) 0.0215(3) Uani d . 1 . . C
C3 0.24360(13) 0.56507(11) 0.50037(18) 0.0214(3) Uani d . 1 . . C
C4 0.32547(12) 0.63742(10) 0.43173(17) 0.0195(3) Uani d . 1 . . C
C5 0.41804(12) 0.60360(11) 0.32985(18) 0.0210(3) Uani d . 1 . . C
C6 0.42682(12) 0.49404(11) 0.29330(18) 0.0204(3) Uani d . 1 . . C
C11 0.25903(12) 0.23800(10) 0.32812(18) 0.0200(3) Uani d . 1 . . C
C12 0.28895(14) 0.13855(11) 0.40378(17) 0.0224(3) Uani d . 1 . . C
C13 0.19265(14) 0.05949(11) 0.40325(18) 0.0265(4) Uani d . 1 . . C
C14 0.06804(14) 0.08090(12) 0.32944(19) 0.0280(4) Uani d . 1 . . C
C15 0.03923(14) 0.18169(12) 0.25384(19) 0.0262(4) Uani d . 1 . . C
C16 0.13495(13) 0.26051(11) 0.25177(19) 0.0234(3) Uani d . 1 . . C
H2 0.1974 0.4034 0.5109 0.026 Uiso calc R 1 . . H
H3 0.1819 0.5905 0.5714 0.026 Uiso calc R 1 . . H
H5 0.4745 0.6550 0.2859 0.025 Uiso calc R 1 . . H
H6 0.4896 0.4690 0.2235 0.024 Uiso calc R 1 . . H
H12 0.3745 0.1243 0.4556 0.027 Uiso calc R 1 . . H
H13 0.2125 -0.0096 0.4538 0.032 Uiso calc R 1 . . H
H14 0.0021 0.0269 0.3303 0.034 Uiso calc R 1 . . H
H15 -0.0466 0.1964 0.2034 0.031 Uiso calc R 1 . . H
H16 0.1159 0.3290 0.1988 0.028 Uiso calc R 1 . . H

loop_
_atom_site_aniso_label
_atom_site_aniso_U_11
_atom_site_aniso_U_22
_atom_site_aniso_U_33
_atom_site_aniso_U_12
_atom_site_aniso_U_13
_atom_site_aniso_U_23
O1 0.0204(5) 0.0176(5) 0.0334(6) -0.0013(4) 0.0060(4) -0.0014(4)
O41 0.0293(5) 0.0258(6) 0.0397(7) 0.0011(4) 0.0114(5) -0.0047(5)
O42 0.0318(6) 0.0213(5) 0.0458(7) -0.0067(4) 0.0104(5) 0.0031(5)
N4 0.0210(6) 0.0210(6) 0.0251(7) -0.0015(5) 0.0015(5) 0.0014(5)
C1 0.0191(6) 0.0178(7) 0.0204(8) 0.0005(5) -0.0009(6) 0.0003(5)
C2 0.0215(7) 0.0208(7) 0.0227(8) -0.0025(5) 0.0041(6) 0.0032(6)
C3 0.0193(7) 0.0246(7) 0.0204(8) 0.0018(5) 0.0033(6) 0.0017(6)
C4 0.0200(7) 0.0170(7) 0.0206(8) 0.0011(5) -0.0015(6) -0.0003(6)
C5 0.0187(6) 0.0230(7) 0.0209(8) -0.0030(6) 0.0000(6) 0.0042(6)
C6 0.0172(6) 0.0237(7) 0.0204(8) -0.0003(5) 0.0028(6) -0.0003(6)
C11 0.0208(7) 0.0186(7) 0.0214(8) -0.0022(5) 0.0063(6) -0.0027(5)
C12 0.0238(7) 0.0231(7) 0.0204(8) 0.0039(6) 0.0035(6) -0.0005(6)
C13 0.0383(9) 0.0185(7) 0.0238(9) 0.0009(6) 0.0086(7) 0.0007(6)
C14 0.0300(8) 0.0251(8) 0.0303(9) -0.0081(6) 0.0104(7) -0.0064(6)
C15 0.0215(7) 0.0288(8) 0.0283(9) -0.0020(6) 0.0034(6) -0.0038(6)
C16 0.0250(7) 0.0225(7) 0.0231(8) 0.0024(6) 0.0042(6) 0.0003(6)

loop_
_atom_type_symbol
_atom_type_description
_atom_type_scat_dispersion_real
_atom_type_scat_dispersion_imag
_atom_type_scat_source
C C 0.0033 0.0016 'International Tables Vol C Tables 4.2.6.8 and 6.1.1.4'
H H 0.0000 0.0000 'International Tables Vol C Tables 4.2.6.8 and 6.1.1.4'
N N 0.0061 0.0033 'International Tables Vol C Tables 4.2.6.8 and 6.1.1.4'
O O 0.0106 0.0060 'International Tables Vol C Tables 4.2.6.8 and 6.1.1.4'

loop_
_geom_angle_atom_site_label_1
_geom_angle_atom_site_label_2
_geom_angle_atom_site_label_3
_geom_angle
_geom_angle_publ_flag
O1 C1 C2 122.61(12) no
O1 C1 C6 116.02(12) no
C2 C1 C6 121.26(12) no
C3 C2 C1 119.02(12) no
C3 C2 H2 120.5 no
C1 C2 H2 120.5 no
C4 C3 C2 119.10(13) no
C4 C3 H3 120.4 no
C2 C3 H3 120.4 no
C3 C4 C5 122.27(12) no
C3 C4 N4 118.73(12) no
C5 C4 N4 118.98(12) no
C6 C5 C4 118.76(12) no
C6 C5 H5 120.6 no
C4 C5 H5 120.6 no
C5 C6 C1 119.56(13) no
C5 C6 H6 120.2 no
C1 C6 H6 120.2 no
O42 N4 O41 122.93(11) no
O42 N4 C4 118.65(11) no
O41 N4 C4 118.41(11) no
C1 O1 C11 119.65(10) y
C12 C11 C16 121.39(13) no
C12 C11 O1 116.83(12) no
C16 C11 O1 121.65(12) no
C11 C12 C13 119.19(13) no
C11 C12 H12 120.4 no
C13 C12 H12 120.4 no
C14 C13 C12 120.24(13) no
C14 C13 H13 119.9 no
C12 C13 H13 119.9 no
C13 C14 C15 119.92(13) no
C13 C14 H14 120.0 no
C15 C14 H14 120.0 no
C16 C15 C14 120.28(13) no
C16 C15 H15 119.9 no
C14 C15 H15 119.9 no
C15 C16 C11 118.97(13) no
C15 C16 H16 120.5 no
C11 C16 H16 120.5 no

loop_
_geom_bond_atom_site_label_1
_geom_bond_atom_site_label_2
_geom_bond_site_symmetry_2
_geom_bond_distance
_geom_bond_publ_flag
O1 C1 . 1.3783(15) y
C1 C2 . 1.3880(19) no
C1 C6 . 1.3919(19) no
C2 C3 . 1.3864(19) no
C2 H2 . 0.95 no
C3 C4 . 1.3784(19) no
C3 H3 . 0.95 no
C4 C5 . 1.3839(19) no
C4 N4 . 1.4593(17) no
C5 C6 . 1.3775(19) no
C5 H5 . 0.95 no
C6 H6 . 0.95 no
N4 O42 . 1.2296(15) no
N4 O41 . 1.2311(15) no
O1 C11 . 1.3955(15) y
C11 C12 . 1.3790(18) no
C11 C16 . 1.3860(19) no
C12 C13 . 1.3875(19) no
C12 H12 . 0.95 no
C13 C14 . 1.382(2) no
C13 H13 . 0.95 no
C14 C15 . 1.391(2) no
C14 H14 . 0.95 no
C15 C16 . 1.3829(19) no
C15 H15 . 0.95 no
C16 H16 . 0.95 no

loop_
_geom_hbond_atom_site_label_D
_geom_hbond_atom_site_label_H
_geom_hbond_atom_site_label_A
_geom_hbond_site_symmetry_A
_geom_hbond_distance_DH
_geom_hbond_distance_HA
_geom_hbond_distance_DA
_geom_hbond_angle_DHA
_geom_hbond_publ_flag
C6 H6 O42 2_645 0.95 2.54 3.4033(17) 152 y
C2 H2 Cg 4_555 0.95 2.71 3.428(2) 134 y

loop_
_geom_torsion_atom_site_label_1
_geom_torsion_atom_site_label_2
_geom_torsion_atom_site_label_3
_geom_torsion_atom_site_label_4
_geom_torsion
_geom_torsion_publ_flag
O1 C1 C2 C3 177.57(11) no
C6 C1 C2 C3 1.6(2) no
C1 C2 C3 C4 -0.4(2) no
C2 C3 C4 C5 -1.0(2) no
C2 C3 C4 N4 177.71(12) no
C3 C4 C5 C6 1.3(2) no
N4 C4 C5 C6 -177.47(11) no
C4 C5 C6 C1 -0.1(2) no
O1 C1 C6 C5 -177.58(12) no
C2 C1 C6 C5 -1.4(2) no
C3 C4 N4 O42 176.54(12) no
C5 C4 N4 O42 -4.66(19) no
C3 C4 N4 O41 -4.06(19) no
C5 C4 N4 O41 174.73(12) no
C2 C1 O1 C11 26.75(19) y
C6 C1 O1 C11 -157.09(12) no
C1 O1 C11 C12 -136.55(13) no
C1 O1 C11 C16 47.64(18) y
C16 C11 C12 C13 0.0(2) no
O1 C11 C12 C13 -175.80(12) no
C11 C12 C13 C14 -0.8(2) no
C12 C13 C14 C15 0.6(2) no
C13 C14 C15 C16 0.2(2) no
C14 C15 C16 C11 -0.9(2) no
C12 C11 C16 C15 0.8(2) no
O1 C11 C16 C15 176.43(13) no

loop_
_cod_related_entry_id
_cod_related_entry_database
_cod_related_entry_code
1 ChemSpider 11613
